data_7051003
loop_
_publ_author_name
'Jacek Gawronski'
'Marcin Kwit'
'Urszula Rychlewska'

_publ_section_title
;
Induced Homohelicity of Diphenimide Bis-propellers
;
_journal_name_full 'New Journal of Chemistry'
_journal_paper_doi 10.1039/b207375g
_journal_year 2002
_chemical_formula_moiety 'C29 H18 N2 O4'
_chemical_formula_sum 'C29 H18 N2 O4'
_chemical_formula_weight 458.45
_chemical_melting_point 340-3\%
_space_group_IT_number 15
_symmetry_cell_setting monoclinic
_symmetry_space_group_name_Hall '-C 2yc'
_symmetry_space_group_name_H-M 'C 1 2/c 1'
_cell_angle_alpha 90.00
_cell_angle_beta 106.36(3)
_cell_angle_gamma 90.00
_cell_formula_units_Z 4
_cell_length_a 17.325(3)
_cell_length_b 8.587(2)
_cell_length_c 14.868(3)
_cell_measurement_temperature 295(2)
_cell_volume 2122.4(8)
_diffrn_ambient_temperature 295(2)
_exptl_crystal_density_diffrn 1.435
_cod_original_sg_symbol_H-M 'C 2/c'
_cod_database_code 7051003

loop_
_symmetry_equiv_pos_as_xyz
'x, y, z'
'-x, y, -z+1/2'
'x+1/2, y+1/2, z'
'-x+1/2, y+1/2, -z+1/2'
'-x, -y, -z'
'x, -y, z-1/2'
'-x+1/2, -y+1/2, -z'
'x+1/2, -y+1/2, z-1/2'

loop_
_atom_site_label
_atom_site_type_symbol
_atom_site_fract_x
_atom_site_fract_y
_atom_site_fract_z
_atom_site_U_iso_or_equiv
_atom_site_adp_type
_atom_site_occupancy
_atom_site_symmetry_multiplicity
_atom_site_calc_flag
_atom_site_refinement_flags
_atom_site_disorder_assembly
_atom_site_disorder_group
C1 C 0.35011(15) 0.3871(3) 0.55837(18) 0.0352(6) Uani 1 1 d . . .
C2 C 0.30930(16) 0.5298(3) 0.5496(2) 0.0464(8) Uani 1 1 d . . .
H2 H 0.3200 0.6073 0.5081 0.056 Uiso 1 1 d R . .
C3 C 0.25472(17) 0.5620(4) 0.5995(2) 0.0540(9) Uani 1 1 d . . .
H3 H 0.2285 0.6615 0.5928 0.065 Uiso 1 1 d R . .
C4 C 0.23779(17) 0.4521(4) 0.6582(2) 0.0512(9) Uani 1 1 d . . .
H4 H 0.1992 0.4737 0.6919 0.061 Uiso 1 1 d R . .
C5 C 0.27680(16) 0.3112(4) 0.6680(2) 0.0439(7) Uani 1 1 d . . .
H5 H 0.2649 0.2330 0.7082 0.053 Uiso 1 1 d R . .
C6 C 0.33352(15) 0.2782(3) 0.61987(18) 0.0338(6) Uani 1 1 d . . .
C11 C 0.40289(15) 0.3538(3) 0.49841(18) 0.0348(6) Uani 1 1 d . . .
C12 C 0.38371(17) 0.4179(3) 0.40816(18) 0.0441(7) Uani 1 1 d . . .
H12 H 0.3363 0.4811 0.3876 0.053 Uiso 1 1 d R . .
C13 C 0.43045(19) 0.3937(4) 0.3487(2) 0.0501(8) Uani 1 1 d . . .
H13 H 0.4155 0.4402 0.2875 0.060 Uiso 1 1 d R . .
C14 C 0.49912(19) 0.3032(4) 0.3768(2) 0.0478(8) Uani 1 1 d . . .
H14 H 0.5319 0.2857 0.3353 0.057 Uiso 1 1 d R . .
C15 C 0.51958(17) 0.2386(3) 0.46527(19) 0.0414(7) Uani 1 1 d . . .
H15 H 0.5669 0.1749 0.4851 0.050 Uiso 1 1 d R . .
C16 C 0.47288(15) 0.2624(3) 0.52664(17) 0.0327(6) Uani 1 1 d . . .
C17 C 0.50782(15) 0.1940(3) 0.62165(18) 0.0331(6) Uani 1 1 d . . .
C18 C 0.37380(15) 0.1250(3) 0.64300(17) 0.0346(6) Uani 1 1 d . . .
C19 C 0.5000 0.0270(4) 0.7500 0.0346(9) Uani 1 2 d S . .
H19 H 0.5388 -0.0386 0.7336 0.042 Uiso 1 1 d R . .
N1 N 0.45920(12) 0.1234(2) 0.66888(14) 0.0314(5) Uani 1 1 d . . .
O1 O 0.58129(11) 0.1862(2) 0.65482(13) 0.0456(6) Uani 1 1 d . . .
O2 O 0.33835(11) 0.0075(2) 0.65347(13) 0.0471(6) Uani 1 1 d . . .

loop_
_atom_site_aniso_label
_atom_site_aniso_U_11
_atom_site_aniso_U_22
_atom_site_aniso_U_33
_atom_site_aniso_U_23
_atom_site_aniso_U_13
_atom_site_aniso_U_12
C1 0.0283(14) 0.0386(16) 0.0359(15) -0.0012(13) 0.0043(11) -0.0017(13)
C2 0.0395(17) 0.0429(19) 0.0528(19) 0.0041(15) 0.0064(14) 0.0052(14)
C3 0.0430(19) 0.052(2) 0.064(2) -0.0001(17) 0.0094(16) 0.0146(15)
C4 0.0412(18) 0.060(2) 0.055(2) -0.0056(16) 0.0175(15) 0.0103(15)
C5 0.0353(16) 0.0527(19) 0.0449(17) -0.0011(15) 0.0134(13) -0.0035(14)
C6 0.0273(13) 0.0364(16) 0.0345(15) -0.0021(12) 0.0035(11) -0.0020(12)
C11 0.0342(14) 0.0356(16) 0.0322(14) -0.0047(12) 0.0052(11) -0.0077(12)
C12 0.0448(17) 0.0483(19) 0.0350(16) 0.0043(14) 0.0043(13) -0.0025(15)
C13 0.0609(19) 0.054(2) 0.0339(16) 0.0016(16) 0.0102(15) -0.0120(17)
C14 0.060(2) 0.0527(19) 0.0347(17) -0.0086(15) 0.0199(15) -0.0156(16)
C15 0.0423(16) 0.0422(17) 0.0405(17) -0.0071(14) 0.0130(14) -0.0054(14)
C16 0.0313(15) 0.0343(15) 0.0320(15) -0.0059(12) 0.0082(12) -0.0065(12)
C17 0.0328(15) 0.0307(15) 0.0361(15) -0.0065(12) 0.0102(12) -0.0002(12)
C18 0.0335(14) 0.0414(16) 0.0295(14) -0.0030(13) 0.0098(11) -0.0054(13)
C19 0.037(2) 0.028(2) 0.037(2) 0.000 0.0081(17) 0.000
N1 0.0309(11) 0.0315(12) 0.0308(12) 0.0022(10) 0.0070(9) -0.0003(10)
O1 0.0304(11) 0.0580(14) 0.0465(12) 0.0058(10) 0.0079(9) 0.0026(9)
O2 0.0434(11) 0.0438(12) 0.0514(13) 0.0021(10) 0.0092(9) -0.0149(10)

loop_
_geom_bond_atom_site_label_1
_geom_bond_atom_site_label_2
_geom_bond_distance
_geom_bond_site_symmetry_2
_geom_bond_publ_flag
C1 C6 1.393(4) . ?
C1 C2 1.403(4) . ?
C1 C11 1.474(4) . ?
C2 C3 1.383(4) . ?
C3 C4 1.373(4) . ?
C4 C5 1.374(4) . ?
C5 C6 1.397(4) . ?
C6 C18 1.484(4) . ?
C11 C12 1.401(3) . ?
C11 C16 1.406(4) . ?
C12 C13 1.372(4) . ?
C13 C14 1.383(4) . ?
C14 C15 1.379(4) . ?
C15 C16 1.395(3) . ?
C16 C17 1.491(4) . ?
C17 O1 1.231(3) . ?
C17 N1 1.380(3) . ?
C18 O2 1.213(3) . ?
C18 N1 1.420(3) . ?
C19 N1 1.470(3) 2_656 ?
C19 N1 1.470(3) . ?
